data_7011696
loop_
_publ_author_name
'Belletti, Daniele'
'Cauzzi, Daniele'
'Graiff, Claudia'
'Minarelli, Alex'
'Pattacini, Roberto'
'Predieri, Giovanni'
'Tiripicchio, Antonio'

_publ_section_title
;
 Stepwise selenium transfer from tertiary phosphine selenides to
 [Ru3(CO)12]. Structural characterization of the primary product
 [Ru3(??3-Se)(??3-CO)(CO)7(PPh3)2]
;
_journal_issue 16
_journal_name_full 'Journal of the Chemical Society, Dalton Transactions'
_journal_page_first 3160
_journal_paper_doi 10.1039/b203004g
_journal_year 2002
_chemical_formula_sum 'C45 H32 Cl2 O8 P2 Ru3 Se'
_chemical_formula_weight 1215.72
_chemical_name_systematic
; 
? 
;
_space_group_IT_number 2
_symmetry_cell_setting triclinic
_symmetry_space_group_name_Hall '-P 1'
_symmetry_space_group_name_H-M 'P -1'
_atom_sites_solution_hydrogens geom
_atom_sites_solution_primary direct
_atom_sites_solution_secondary difmap
_audit_creation_method SHELXL-97
_cell_angle_alpha 86.91(3)
_cell_angle_beta 66.61(2)
_cell_angle_gamma 88.75(3)
_cell_formula_units_Z 2
_cell_length_a 11.614(4)
_cell_length_b 20.341(5)
_cell_length_c 10.685(3)
_cell_measurement_temperature 293(2)
_cell_volume 2313.4(12)
_computing_structure_refinement 'SHELXL-97 (Sheldrick, 1997)'
_computing_structure_solution 'SHELXS-97 (Sheldrick, 1990)'
_diffrn_ambient_temperature 293(2)
_diffrn_measured_fraction_theta_full 0.554
_diffrn_measured_fraction_theta_max 0.554
_diffrn_measurement_device_type 'Siemens AED'
_diffrn_measurement_method '\q/2\q scans method'
_diffrn_radiation_monochromator graphite
_diffrn_radiation_source 'fine-focus sealed tube'
_diffrn_radiation_type MoK\a
_diffrn_radiation_wavelength 0.71073
_diffrn_reflns_av_R_equivalents 0.0000
_diffrn_reflns_av_sigmaI/netI 0.0266
_diffrn_reflns_limit_h_max 15
_diffrn_reflns_limit_h_min -14
_diffrn_reflns_limit_k_max 26
_diffrn_reflns_limit_k_min -26
_diffrn_reflns_limit_l_max 6
_diffrn_reflns_limit_l_min 0
_diffrn_reflns_number 6240
_diffrn_reflns_theta_full 28.08
_diffrn_reflns_theta_max 28.08
_diffrn_reflns_theta_min 3.34
_diffrn_standards_interval_count 100
_diffrn_standards_number 1
_exptl_absorpt_coefficient_mu 1.989
_exptl_absorpt_correction_T_max 1
_exptl_absorpt_correction_T_min 0.849
_exptl_absorpt_correction_type empirical
_exptl_crystal_density_diffrn 1.745
_exptl_crystal_density_method 'not measured'
_exptl_crystal_F_000 1192
_refine_diff_density_max 0.400
_refine_diff_density_min -0.497
_refine_diff_density_rms 0.073
_refine_ls_extinction_method none
_refine_ls_goodness_of_fit_ref 1.019
_refine_ls_hydrogen_treatment mixed
_refine_ls_matrix_type full
_refine_ls_number_parameters 556
_refine_ls_number_reflns 6240
_refine_ls_number_restraints 0
_refine_ls_restrained_S_all 1.019
_refine_ls_R_factor_all 0.0463
_refine_ls_R_factor_gt 0.0281
_refine_ls_shift/su_max 0.008
_refine_ls_shift/su_mean 0.000
_refine_ls_structure_factor_coef Fsqd
_refine_ls_weighting_details 'w=1/[\s^2^(Fo^2^)+(0.0470P)^2^+0.3901P] where P=(Fo^2^+2Fc^2^)/3'
_refine_ls_weighting_scheme calc
_refine_ls_wR_factor_gt 0.0702
_refine_ls_wR_factor_ref 0.0778
_reflns_number_gt 4657
_reflns_number_total 6240
_reflns_threshold_expression >2sigma(I)
_cod_data_source_file b203004g.txt
_cod_data_source_block al3hh
_cod_depositor_comments
;
The following automatic conversions were performed:

'_refine_ls_weighting_scheme' value 'calc
w=1/[\s^2^(Fo^2^)+(0.0470P)^2^+0.3901P] where P=(Fo^2^+2Fc^2^)/3' was
changed to 'calc'. New tag '_refine_ls_weighting_details' was
created. The value of the new tag was set to
'w=1/[\s^2^(Fo^2^)+(0.0470P)^2^+0.3901P] where P=(Fo^2^+2Fc^2^)/3'.

Automatic conversion script
Id: cif_fix_values 3143 2015-03-26 13:38:13Z robertas 
;
_cod_original_sg_symbol_H-M P-1
_cod_database_code 7011696

loop_
_symmetry_equiv_pos_as_xyz
'x, y, z'
'-x, -y, -z'

loop_
_atom_site_label
_atom_site_type_symbol
_atom_site_fract_x
_atom_site_fract_y
_atom_site_fract_z
_atom_site_U_iso_or_equiv
_atom_site_adp_type
_atom_site_occupancy
_atom_site_calc_flag
_atom_site_refinement_flags
_atom_site_disorder_assembly
_atom_site_disorder_group
C1 C 0.2945(4) 0.27968(18) 0.4069(6) 0.0358(16) Uani 1 d . . .
C2 C 0.3895(4) 0.1620(2) 0.3872(6) 0.048(2) Uani 1 d . . .
C3 C 0.1943(4) 0.1171(2) 0.3424(7) 0.051(2) Uani 1 d . . .
C4 C 0.0277(4) 0.3569(2) 0.3291(6) 0.0391(18) Uani 1 d . . .
C5 C 0.1447(4) 0.2428(2) 0.1841(8) 0.052(2) Uani 1 d . . .
C6 C 0.2617(4) 0.3482(2) 0.6176(6) 0.0489(19) Uani 1 d . . .
C7 C 0.0231(4) 0.3747(2) 0.6208(6) 0.0445(19) Uani 1 d . . .
C8 C 0.0656(5) 0.2690(2) 0.7841(8) 0.045(3) Uani 1 d . . .
C9 C 0.0168(5) 0.10280(19) 0.7739(8) 0.037(2) Uani 1 d . . .
C10 C -0.0799(4) 0.0920(2) 0.7308(7) 0.054(2) Uani 1 d . . .
H10 H -0.0619 0.0885 0.6384 0.067(9) Uiso 1 calc R . .
C11 C -0.2020(5) 0.0864(3) 0.8255(9) 0.070(3) Uani 1 d . . .
H11 H -0.2661 0.0780 0.7972 0.067(9) Uiso 1 calc R . .
C12 C -0.2290(6) 0.0931(3) 0.9604(10) 0.077(4) Uani 1 d . . .
H12 H -0.3118 0.0901 1.0232 0.067(9) Uiso 1 calc R . .
C13 C -0.1350(7) 0.1044(3) 1.0052(8) 0.076(3) Uani 1 d . . .
H13 H -0.1549 0.1091 1.0975 0.067(9) Uiso 1 calc R . .
C14 C -0.0107(6) 0.1089(2) 0.9120(9) 0.054(3) Uani 1 d . . .
H14 H 0.0531 0.1158 0.9416 0.067(9) Uiso 1 calc R . .
C15 C 0.2111(4) 0.02043(19) 0.5952(6) 0.0427(18) Uani 1 d . . .
C16 C 0.1233(5) -0.0294(2) 0.6481(7) 0.059(2) Uani 1 d . . .
H16 H 0.0436 -0.0203 0.7122 0.080(8) Uiso 1 calc R . .
C17 C 0.1543(6) -0.0933(2) 0.6053(8) 0.077(3) Uani 1 d . . .
H17 H 0.0942 -0.1263 0.6397 0.080(8) Uiso 1 calc R . .
C18 C 0.2710(6) -0.1081(3) 0.5142(8) 0.079(3) Uani 1 d . . .
H18 H 0.2909 -0.1510 0.4873 0.080(8) Uiso 1 calc R . .
C19 C 0.3591(6) -0.0596(3) 0.4622(8) 0.085(3) Uani 1 d . . .
H19 H 0.4391 -0.0694 0.3996 0.080(8) Uiso 1 calc R . .
C20 C 0.3293(5) 0.0040(2) 0.5024(7) 0.063(2) Uani 1 d . . .
H20 H 0.3901 0.0367 0.4663 0.080(8) Uiso 1 calc R . .
C21 C 0.2777(4) 0.1166(2) 0.7380(6) 0.0413(17) Uani 1 d . . .
C22 C 0.2859(6) 0.0669(3) 0.8294(8) 0.058(2) Uani 1 d . . .
H22 H 0.2430 0.0276 0.8398 0.063(7) Uiso 1 calc R . .
C23 C 0.3563(7) 0.0755(3) 0.9041(8) 0.075(3) Uani 1 d . . .
H23 H 0.3597 0.0421 0.9656 0.063(7) Uiso 1 calc R . .
C24 C 0.4216(6) 0.1324(3) 0.8896(8) 0.072(2) Uani 1 d . . .
H24 H 0.4698 0.1376 0.9402 0.063(7) Uiso 1 calc R . .
C25 C 0.4156(5) 0.1814(3) 0.8007(8) 0.061(2) Uani 1 d . . .
H25 H 0.4591 0.2205 0.7916 0.063(7) Uiso 1 calc R . .
C26 C 0.3455(4) 0.1740(2) 0.7237(7) 0.049(2) Uani 1 d . . .
H26 H 0.3439 0.2076 0.6618 0.063(7) Uiso 1 calc R . .
C27 C 0.2400(4) 0.4208(2) 0.0660(6) 0.0347(18) Uani 1 d . . .
C28 C 0.2488(4) 0.4893(2) 0.0583(6) 0.048(2) Uani 1 d . . .
H28 H 0.2876 0.5099 0.1068 0.069(8) Uiso 1 calc R . .
C29 C 0.2003(5) 0.5262(3) -0.0207(7) 0.058(2) Uani 1 d . . .
H29 H 0.2049 0.5719 -0.0232 0.069(8) Uiso 1 calc R . .
C30 C 0.1451(5) 0.4971(3) -0.0961(7) 0.057(2) Uani 1 d . . .
H30 H 0.1141 0.5226 -0.1507 0.069(8) Uiso 1 calc R . .
C31 C 0.1365(5) 0.4299(3) -0.0896(6) 0.056(2) Uani 1 d . . .
H31 H 0.0993 0.4095 -0.1401 0.069(8) Uiso 1 calc R . .
C32 C 0.1827(5) 0.3920(2) -0.0087(6) 0.048(2) Uani 1 d . . .
H32 H 0.1751 0.3464 -0.0043 0.069(8) Uiso 1 calc R . .
C33 C 0.4476(3) 0.33634(18) 0.0447(6) 0.0351(17) Uani 1 d . . .
C34 C 0.4910(4) 0.2750(2) 0.0670(6) 0.0450(18) Uani 1 d . . .
H34 H 0.4429 0.2485 0.1428 0.067(7) Uiso 1 calc R . .
C35 C 0.6062(4) 0.2527(2) -0.0234(7) 0.056(2) Uani 1 d . . .
H35 H 0.6360 0.2119 -0.0064 0.067(7) Uiso 1 calc R . .
C36 C 0.6768(4) 0.2905(3) -0.1381(7) 0.065(2) Uani 1 d . . .
H36 H 0.7539 0.2753 -0.1986 0.067(7) Uiso 1 calc R . .
C37 C 0.6327(4) 0.3502(3) -0.1622(6) 0.064(2) Uani 1 d . . .
H37 H 0.6797 0.3756 -0.2402 0.067(7) Uiso 1 calc R . .
C38 C 0.5177(4) 0.3738(2) -0.0711(6) 0.0511(19) Uani 1 d . . .
H38 H 0.4885 0.4147 -0.0886 0.067(7) Uiso 1 calc R . .
C39 C 0.3511(3) 0.42897(18) 0.2603(5) 0.0314(16) Uani 1 d . . .
C40 C 0.2588(4) 0.46503(19) 0.3593(6) 0.0424(18) Uani 1 d . . .
H40 H 0.1747 0.4575 0.3778 0.049(6) Uiso 1 calc R . .
C41 C 0.2894(4) 0.5110(2) 0.4293(6) 0.0502(19) Uani 1 d . . .
H41 H 0.2264 0.5340 0.4955 0.049(6) Uiso 1 calc R . .
C42 C 0.4139(5) 0.5235(2) 0.4019(6) 0.0522(19) Uani 1 d . . .
H42 H 0.4352 0.5550 0.4490 0.049(6) Uiso 1 calc R . .
C43 C 0.5059(4) 0.4886(2) 0.3040(7) 0.0497(18) Uani 1 d . . .
H43 H 0.5898 0.4968 0.2849 0.049(6) Uiso 1 calc R . .
C44 C 0.4753(4) 0.4418(2) 0.2340(6) 0.0419(17) Uani 1 d . . .
H44 H 0.5386 0.4186 0.1685 0.049(6) Uiso 1 calc R . .
O1 O 0.3999(2) 0.29814(13) 0.3692(4) 0.0392(11) Uani 1 d . . .
O2 O 0.4959(3) 0.15201(18) 0.3415(5) 0.0812(16) Uani 1 d . . .
O3 O 0.1823(4) 0.0792(2) 0.2733(5) 0.0830(17) Uani 1 d . . .
O4 O -0.0477(3) 0.39447(17) 0.3328(4) 0.0624(14) Uani 1 d . . .
O5 O 0.1368(4) 0.2097(2) 0.1055(5) 0.0750(17) Uani 1 d . . .
O6 O 0.3415(3) 0.3746(2) 0.6297(5) 0.0812(17) Uani 1 d . . .
O7 O -0.0400(4) 0.41960(18) 0.6388(5) 0.0785(16) Uani 1 d . . .
O8 O 0.0250(5) 0.2565(2) 0.8980(6) 0.086(2) Uani 1 d . . .
P1 P 0.17860(10) 0.10664(5) 0.64297(17) 0.0389(5) Uani 1 d . . .
P2 P 0.30099(9) 0.36867(5) 0.17120(15) 0.0318(5) Uani 1 d . . .
Se1 Se 0.00287(3) 0.227809(19) 0.52210(6) 0.0362(2) Uani 1 d . . .
Ru1 Ru 0.21713(3) 0.180996(14) 0.45383(5) 0.03382(18) Uani 1 d . . .
Ru2 Ru 0.15226(3) 0.293940(14) 0.32492(5) 0.03038(19) Uani 1 d . . .
Ru3 Ru 0.13141(3) 0.300423(15) 0.59560(5) 0.03343(19) Uani 1 d . . .
Cl2S Cl 0.6735(2) 0.29768(9) -0.5115(3) 0.1224(10) Uani 1 d . . .
Cl1S Cl 0.8078(2) 0.27950(16) -0.7979(3) 0.1605(13) Uani 1 d . . .
C1S C 0.6808(7) 0.3107(6) -0.6789(12) 0.149(5) Uani 1 d . . .

loop_
_atom_site_aniso_label
_atom_site_aniso_U_11
_atom_site_aniso_U_22
_atom_site_aniso_U_33
_atom_site_aniso_U_23
_atom_site_aniso_U_13
_atom_site_aniso_U_12
C1 0.040(2) 0.0367(19) 0.031(5) -0.003(2) -0.015(2) 0.0053(16)
C2 0.051(3) 0.044(2) 0.048(6) 0.007(3) -0.021(3) 0.0061(19)
C3 0.058(3) 0.045(3) 0.052(7) -0.006(3) -0.025(3) 0.005(2)
C4 0.039(2) 0.050(2) 0.027(5) -0.001(2) -0.012(2) -0.0010(18)
C5 0.053(3) 0.044(3) 0.062(7) -0.002(3) -0.025(3) -0.001(2)
C6 0.048(3) 0.059(3) 0.036(6) -0.014(3) -0.012(3) -0.002(2)
C7 0.051(2) 0.054(3) 0.032(6) -0.010(3) -0.019(3) 0.009(2)
C8 0.068(3) 0.044(2) 0.027(8) -0.004(3) -0.023(3) -0.003(2)
C9 0.060(3) 0.035(2) 0.020(7) 0.007(3) -0.020(3) -0.0043(18)
C10 0.053(3) 0.050(3) 0.057(7) 0.008(3) -0.022(3) -0.004(2)
C11 0.048(3) 0.060(3) 0.089(10) 0.014(4) -0.015(4) -0.001(2)
C12 0.056(4) 0.062(3) 0.083(10) 0.014(4) 0.001(4) 0.005(3)
C13 0.100(5) 0.065(3) 0.034(7) 0.007(3) 0.001(5) 0.002(3)
C14 0.077(4) 0.051(3) 0.039(8) 0.007(3) -0.027(4) -0.007(2)
C15 0.058(3) 0.034(2) 0.046(5) -0.002(2) -0.031(3) 0.0039(18)
C16 0.068(3) 0.042(2) 0.076(7) -0.001(3) -0.037(3) -0.007(2)
C17 0.091(4) 0.045(3) 0.112(8) -0.013(3) -0.059(5) -0.004(3)
C18 0.105(5) 0.045(3) 0.109(8) -0.023(3) -0.064(5) 0.018(3)
C19 0.079(4) 0.057(3) 0.112(8) -0.016(4) -0.030(4) 0.024(3)
C20 0.067(3) 0.045(2) 0.074(6) 0.002(3) -0.025(3) 0.007(2)
C21 0.055(3) 0.042(2) 0.034(5) -0.002(2) -0.025(3) -0.0015(18)
C22 0.089(4) 0.056(3) 0.051(7) 0.007(3) -0.053(4) -0.006(3)
C23 0.117(5) 0.071(4) 0.068(8) 0.014(4) -0.071(5) 0.005(3)
C24 0.095(4) 0.077(4) 0.076(8) -0.008(4) -0.069(5) -0.002(3)
C25 0.074(4) 0.053(3) 0.069(8) -0.008(3) -0.042(4) -0.005(2)
C26 0.059(3) 0.045(2) 0.051(7) 0.000(3) -0.032(3) -0.001(2)
C27 0.038(2) 0.049(2) 0.016(5) 0.003(2) -0.009(2) 0.0072(17)
C28 0.042(2) 0.046(2) 0.053(6) 0.009(3) -0.018(3) 0.0032(18)
C29 0.052(3) 0.055(3) 0.057(7) 0.019(3) -0.013(3) 0.010(2)
C30 0.053(3) 0.078(4) 0.037(7) 0.013(3) -0.017(3) 0.021(3)
C31 0.064(3) 0.083(4) 0.030(6) -0.010(3) -0.028(3) 0.022(3)
C32 0.064(3) 0.057(3) 0.034(6) -0.005(3) -0.030(3) 0.014(2)
C33 0.0342(19) 0.0369(19) 0.033(5) -0.004(2) -0.011(2) 0.0005(15)
C34 0.050(2) 0.043(2) 0.038(5) -0.004(2) -0.013(3) 0.0087(18)
C35 0.056(3) 0.056(3) 0.056(6) -0.017(3) -0.022(3) 0.023(2)
C36 0.042(2) 0.069(3) 0.068(7) -0.019(3) -0.003(3) 0.013(2)
C37 0.049(3) 0.071(3) 0.043(6) 0.003(3) 0.010(3) 0.006(2)
C38 0.050(2) 0.048(2) 0.041(6) 0.001(3) -0.005(3) 0.0077(19)
C39 0.039(2) 0.0341(19) 0.024(5) 0.001(2) -0.015(2) 0.0021(15)
C40 0.040(2) 0.040(2) 0.042(5) -0.005(2) -0.011(2) 0.0001(16)
C41 0.053(3) 0.041(2) 0.052(6) -0.011(3) -0.015(3) 0.0069(19)
C42 0.065(3) 0.045(2) 0.051(6) -0.012(3) -0.027(3) -0.004(2)
C43 0.047(2) 0.058(3) 0.052(5) -0.005(3) -0.027(3) -0.006(2)
C44 0.037(2) 0.050(2) 0.037(5) -0.005(3) -0.012(2) 0.0022(17)
O1 0.0312(14) 0.0487(16) 0.040(3) 0.0000(16) -0.0172(15) -0.0006(11)
O2 0.0435(18) 0.077(2) 0.104(5) 0.013(2) -0.012(2) 0.0161(16)
O3 0.122(4) 0.072(3) 0.073(5) -0.033(3) -0.054(3) 0.003(2)
O4 0.0512(18) 0.074(2) 0.062(4) -0.001(2) -0.024(2) 0.0269(16)
O5 0.121(3) 0.066(3) 0.061(5) -0.021(3) -0.058(3) 0.003(2)
O6 0.060(2) 0.108(3) 0.078(5) -0.032(3) -0.026(2) -0.021(2)
O7 0.087(3) 0.072(2) 0.075(5) -0.018(2) -0.031(3) 0.043(2)
O8 0.149(4) 0.078(3) 0.023(6) 0.007(3) -0.025(4) -0.011(3)
P1 0.0436(6) 0.0316(5) 0.0427(16) -0.0001(6) -0.0187(6) -0.0012(4)
P2 0.0301(5) 0.0343(5) 0.0299(14) -0.0006(5) -0.0109(5) 0.0032(4)
Se1 0.03088(19) 0.0389(2) 0.0370(6) 0.0007(2) -0.0115(2) -0.00361(15)
Ru1 0.03506(16) 0.03162(15) 0.0347(5) -0.00145(17) -0.01391(18) 0.00252(11)
Ru2 0.02847(14) 0.03400(15) 0.0297(5) -0.00140(17) -0.01269(17) 0.00097(11)
Ru3 0.03503(16) 0.03515(16) 0.0295(5) -0.00374(17) -0.01190(18) 0.00178(12)
Cl2S 0.1352(17) 0.0877(12) 0.124(3) -0.0127(13) -0.0291(16) 0.0098(11)
Cl1S 0.1140(17) 0.237(3) 0.133(3) -0.073(2) -0.0436(17) 0.0038(18)
C1S 0.069(4) 0.304(14) 0.082(10) 0.058(9) -0.047(5) 0.026(6)

loop_
_atom_type_symbol
_atom_type_description
_atom_type_scat_dispersion_real
_atom_type_scat_dispersion_imag
_atom_type_scat_source
Ru Ru -1.2594 0.8363 'International Tables Vol C Tables 4.2.6.8 and 6.1.1.4'
Se Se -0.0929 2.2259 'International Tables Vol C Tables 4.2.6.8 and 6.1.1.4'
P P 0.1023 0.0942 'International Tables Vol C Tables 4.2.6.8 and 6.1.1.4'
O O 0.0106 0.0060 'International Tables Vol C Tables 4.2.6.8 and 6.1.1.4'
C C 0.0033 0.0016 'International Tables Vol C Tables 4.2.6.8 and 6.1.1.4'
Cl Cl 0.1484 0.1585 'International Tables Vol C Tables 4.2.6.8 and 6.1.1.4'
H H 0.0000 0.0000 'International Tables Vol C Tables 4.2.6.8 and 6.1.1.4'

loop_
_geom_angle_atom_site_label_1
_geom_angle_atom_site_label_2
_geom_angle_atom_site_label_3
_geom_angle
_geom_angle_site_symmetry_1
_geom_angle_site_symmetry_3
_geom_angle_publ_flag
O1 C1 Ru2 132.9(4) . . ?
O1 C1 Ru1 130.5(3) . . ?
Ru2 C1 Ru1 82.45(16) . . ?
O1 C1 Ru3 129.4(4) . . ?
Ru2 C1 Ru3 80.26(13) . . ?
Ru1 C1 Ru3 82.32(15) . . ?
O2 C2 Ru1 177.2(5) . . ?
O3 C3 Ru1 178.7(5) . . ?
O4 C4 Ru2 179.3(5) . . ?
O5 C5 Ru2 176.2(6) . . ?
O6 C6 Ru3 177.6(4) . . ?
O7 C7 Ru3 177.8(5) . . ?
O8 C8 Ru3 173.5(5) . . ?
C14 C9 C10 119.9(6) . . ?
C14 C9 P1 122.4(5) . . ?
C10 C9 P1 117.7(6) . . ?
C11 C10 C9 119.8(7) . . ?
C12 C11 C10 120.2(7) . . ?
C11 C12 C13 120.9(7) . . ?
C12 C13 C14 120.0(8) . . ?
C9 C14 C13 119.1(7) . . ?
C16 C15 C20 117.8(4) . . ?
C16 C15 P1 123.4(4) . . ?
C20 C15 P1 118.9(3) . . ?
C15 C16 C17 120.0(5) . . ?
C18 C17 C16 121.0(5) . . ?
C17 C18 C19 119.7(5) . . ?
C18 C19 C20 120.0(6) . . ?
C19 C20 C15 121.5(5) . . ?
C26 C21 C22 117.6(6) . . ?
C26 C21 P1 121.5(4) . . ?
C22 C21 P1 120.9(4) . . ?
C23 C22 C21 120.7(5) . . ?
C24 C23 C22 120.9(7) . . ?
C25 C24 C23 119.5(7) . . ?
C24 C25 C26 120.8(5) . . ?
C25 C26 C21 120.5(6) . . ?
C32 C27 C28 118.1(5) . . ?
C32 C27 P2 119.6(4) . . ?
C28 C27 P2 122.3(5) . . ?
C29 C28 C27 120.1(6) . . ?
C30 C29 C28 121.3(5) . . ?
C29 C30 C31 118.9(6) . . ?
C30 C31 C32 120.5(6) . . ?
C27 C32 C31 121.0(5) . . ?
C38 C33 C34 119.1(4) . . ?
C38 C33 P2 120.6(3) . . ?
C34 C33 P2 120.2(4) . . ?
C33 C34 C35 120.1(5) . . ?
C36 C35 C34 120.7(5) . . ?
C37 C36 C35 119.3(4) . . ?
C36 C37 C38 120.8(5) . . ?
C33 C38 C37 120.0(4) . . ?
C44 C39 C40 117.9(4) . . ?
C44 C39 P2 123.8(3) . . ?
C40 C39 P2 118.3(3) . . ?
C41 C40 C39 121.4(4) . . ?
C40 C41 C42 120.2(4) . . ?
C43 C42 C41 119.1(5) . . ?
C44 C43 C42 120.9(4) . . ?
C43 C44 C39 120.5(4) . . ?
C21 P1 C15 101.3(2) . . ?
C21 P1 C9 105.0(3) . . ?
C15 P1 C9 102.9(2) . . ?
C21 P1 Ru1 115.71(16) . . ?
C15 P1 Ru1 113.1(2) . . ?
C9 P1 Ru1 117.0(2) . . ?
C39 P2 C27 102.7(2) . . ?
C39 P2 C33 104.78(19) . . ?
C27 P2 C33 102.9(2) . . ?
C39 P2 Ru2 111.93(16) . . ?
C27 P2 Ru2 113.91(14) . . ?
C33 P2 Ru2 118.97(13) . . ?
Ru2 Se1 Ru1 70.24(3) . . ?
Ru2 Se1 Ru3 69.06(3) . . ?
Ru1 Se1 Ru3 70.79(3) . . ?
C2 Ru1 C3 90.5(2) . . ?
C2 Ru1 C1 79.49(17) . . ?
C3 Ru1 C1 131.9(2) . . ?
C2 Ru1 P1 90.84(17) . . ?
C3 Ru1 P1 94.44(19) . . ?
C1 Ru1 P1 132.19(16) . . ?
C2 Ru1 Se1 168.87(13) . . ?
C3 Ru1 Se1 94.80(15) . . ?
C1 Ru1 Se1 89.71(10) . . ?
P1 Ru1 Se1 98.47(4) . . ?
C2 Ru1 Ru2 114.79(15) . . ?
C3 Ru1 Ru2 97.28(18) . . ?
C1 Ru1 Ru2 48.71(13) . . ?
P1 Ru1 Ru2 151.56(3) . . ?
Se1 Ru1 Ru2 54.85(3) . . ?
C2 Ru1 Ru3 117.95(16) . . ?
C3 Ru1 Ru3 147.95(15) . . ?
C1 Ru1 Ru3 49.37(12) . . ?
P1 Ru1 Ru3 99.21(4) . . ?
Se1 Ru1 Ru3 54.66(3) . . ?
Ru2 Ru1 Ru3 58.82(3) . . ?
C4 Ru2 C5 97.7(2) . . ?
C4 Ru2 C1 138.6(2) . . ?
C5 Ru2 C1 122.93(19) . . ?
C4 Ru2 P2 86.96(13) . . ?
C5 Ru2 P2 93.94(17) . . ?
C1 Ru2 P2 82.82(12) . . ?
C4 Ru2 Se1 92.71(14) . . ?
C5 Ru2 Se1 97.57(16) . . ?
C1 Ru2 Se1 89.86(12) . . ?
P2 Ru2 Se1 168.43(4) . . ?
C4 Ru2 Ru3 98.92(18) . . ?
C5 Ru2 Ru3 148.86(17) . . ?
C1 Ru2 Ru3 50.49(13) . . ?
P2 Ru2 Ru3 113.05(5) . . ?
Se1 Ru2 Ru3 55.56(3) . . ?
C4 Ru2 Ru1 147.32(15) . . ?
C5 Ru2 Ru1 91.59(17) . . ?
C1 Ru2 Ru1 48.84(10) . . ?
P2 Ru2 Ru1 123.72(4) . . ?
Se1 Ru2 Ru1 54.91(3) . . ?
Ru3 Ru2 Ru1 60.99(3) . . ?
C7 Ru3 C6 94.3(2) . . ?
C7 Ru3 C8 96.3(2) . . ?
C6 Ru3 C8 91.6(3) . . ?
C7 Ru3 C1 125.7(2) . . ?
C6 Ru3 C1 78.2(2) . . ?
C8 Ru3 C1 137.07(19) . . ?
C7 Ru3 Se1 95.19(16) . . ?
C6 Ru3 Se1 166.79(15) . . ?
C8 Ru3 Se1 96.46(19) . . ?
C1 Ru3 Se1 88.81(13) . . ?
C7 Ru3 Ru2 90.40(19) . . ?
C6 Ru3 Ru2 115.39(18) . . ?
C8 Ru3 Ru2 151.61(18) . . ?
C1 Ru3 Ru2 49.25(14) . . ?
Se1 Ru3 Ru2 55.38(3) . . ?
C7 Ru3 Ru1 145.67(18) . . ?
C6 Ru3 Ru1 113.50(14) . . ?
C8 Ru3 Ru1 102.36(15) . . ?
C1 Ru3 Ru1 48.31(10) . . ?
Se1 Ru3 Ru1 54.55(3) . . ?
Ru2 Ru3 Ru1 60.19(3) . . ?
Cl1S C1S Cl2S 114.0(5) . . ?

loop_
_geom_bond_atom_site_label_1
_geom_bond_atom_site_label_2
_geom_bond_distance
_geom_bond_site_symmetry_2
_geom_bond_publ_flag
C1 O1 1.189(5) . ?
C1 Ru2 2.164(5) . ?
C1 Ru1 2.168(4) . ?
C1 Ru3 2.204(5) . ?
C2 O2 1.153(5) . ?
C2 Ru1 1.878(4) . ?
C3 O3 1.144(7) . ?
C3 Ru1 1.899(7) . ?
C4 O4 1.140(5) . ?
C4 Ru2 1.899(4) . ?
C5 O5 1.137(7) . ?
C5 Ru2 1.906(7) . ?
C6 O6 1.135(6) . ?
C6 Ru3 1.913(5) . ?
C7 O7 1.134(5) . ?
C7 Ru3 1.906(4) . ?
C8 O8 1.133(7) . ?
C8 Ru3 1.926(8) . ?
C9 C14 1.392(8) . ?
C9 C10 1.398(8) . ?
C9 P1 1.845(6) . ?
C10 C11 1.380(7) . ?
C11 C12 1.362(10) . ?
C12 C13 1.382(10) . ?
C13 C14 1.392(8) . ?
C15 C16 1.383(6) . ?
C15 C20 1.383(7) . ?
C15 P1 1.842(4) . ?
C16 C17 1.393(7) . ?
C17 C18 1.357(8) . ?
C18 C19 1.364(8) . ?
C19 C20 1.379(7) . ?
C21 C26 1.390(6) . ?
C21 C22 1.395(8) . ?
C21 P1 1.832(6) . ?
C22 C23 1.370(8) . ?
C23 C24 1.365(8) . ?
C24 C25 1.360(8) . ?
C25 C26 1.383(8) . ?
C27 C32 1.382(7) . ?
C27 C28 1.395(6) . ?
C27 P2 1.833(5) . ?
C28 C29 1.373(8) . ?
C29 C30 1.375(8) . ?
C30 C31 1.369(7) . ?
C31 C32 1.381(7) . ?
C33 C38 1.378(6) . ?
C33 C34 1.380(6) . ?
C33 P2 1.838(4) . ?
C34 C35 1.386(6) . ?
C35 C36 1.375(8) . ?
C36 C37 1.358(7) . ?
C37 C38 1.397(6) . ?
C39 C44 1.384(5) . ?
C39 C40 1.398(6) . ?
C39 P2 1.829(5) . ?
C40 C41 1.364(7) . ?
C41 C42 1.383(6) . ?
C42 C43 1.379(7) . ?
C43 C44 1.376(7) . ?
P1 Ru1 2.3567(18) . ?
P2 Ru2 2.3633(15) . ?
Se1 Ru2 2.4805(12) . ?
Se1 Ru1 2.4822(11) . ?
Se1 Ru3 2.4858(9) . ?
Ru1 Ru2 2.8548(10) . ?
Ru1 Ru3 2.8776(11) . ?
Ru2 Ru3 2.8150(11) . ?
Cl2S C1S 1.762(11) . ?
Cl1S C1S 1.659(10) . ?
